data_1567619
loop_
_publ_author_name
'Karak, Pirudhan'
'Choudhury, Joyanta'

_publ_section_title
;
 Conformationally flexible heterohelicenes as stimuli-controlled soft
 molecular springs
;
_journal_issue 37
_journal_name_full 'Chemical Science'
_journal_page_first 11163
_journal_page_last 11173
_journal_paper_doi 10.1039/D2SC04006A
_journal_volume 13
_journal_year 2022
_chemical_formula_moiety 'C55 H45 N5, 2(C H2 Cl2)'
_chemical_formula_sum 'C57 H49 Cl4 N5'
_chemical_formula_weight 945.81
_space_group_crystal_system monoclinic
_space_group_IT_number 14
_space_group_name_Hall '-P 2yn'
_space_group_name_H-M_alt 'P 1 21/n 1'
_atom_sites_solution_hydrogens geom
_atom_sites_solution_primary dual
_audit_creation_date 2021-04-14
_audit_creation_method
;
Olex2 1.3
(compiled 2020.11.12 svn.r5f609507 for OlexSys, GUI svn.r6272)
;
_audit_update_record
;
2022-04-12 deposited with the CCDC.	2022-09-12 downloaded from the CCDC.
;
_cell_angle_alpha 90
_cell_angle_beta 113.674(2)
_cell_angle_gamma 90
_cell_formula_units_Z 4
_cell_length_a 17.0926(14)
_cell_length_b 16.4670(12)
_cell_length_c 17.5046(13)
_cell_measurement_reflns_used 9856
_cell_measurement_temperature 100(2)
_cell_measurement_theta_max 27.11
_cell_measurement_theta_min 2.47
_cell_volume 4512.3(6)
_computing_cell_refinement 'SAINT v8.37A (Bruker, 2015)'
_computing_data_reduction 'SAINT v8.37A (Bruker, 2015)'
_computing_molecular_graphics 'Olex2 1.3 (Dolomanov et al., 2009)'
_computing_publication_material 'Olex2 1.3 (Dolomanov et al., 2009)'
_computing_structure_refinement 'SHELXL 2018/3 (Sheldrick, 2015)'
_computing_structure_solution 'SHELXT 2014/5 (Sheldrick, 2014)'
_diffrn_ambient_temperature 100(2)
_diffrn_measured_fraction_theta_full 1.000
_diffrn_measured_fraction_theta_max 0.998
_diffrn_measurement_device_type 'Bruker APEX-II CCD'
_diffrn_measurement_method '\f and \w scans'
_diffrn_radiation_type MoK\a
_diffrn_radiation_wavelength 0.71073
_diffrn_reflns_av_R_equivalents 0.1167
_diffrn_reflns_av_unetI/netI 0.0759
_diffrn_reflns_Laue_measured_fraction_full 1.000
_diffrn_reflns_Laue_measured_fraction_max 0.998
_diffrn_reflns_limit_h_max 21
_diffrn_reflns_limit_h_min -21
_diffrn_reflns_limit_k_max 21
_diffrn_reflns_limit_k_min -21
_diffrn_reflns_limit_l_max 22
_diffrn_reflns_limit_l_min -22
_diffrn_reflns_number 98282
_diffrn_reflns_point_group_measured_fraction_full 1.000
_diffrn_reflns_point_group_measured_fraction_max 0.998
_diffrn_reflns_theta_full 25.242
_diffrn_reflns_theta_max 27.183
_diffrn_reflns_theta_min 2.153
_diffrn_source_current 1.0
_diffrn_source_power 0.05
_diffrn_source_voltage 50.0
_diffrn_standards_number 0
_exptl_absorpt_coefficient_mu 0.310
_exptl_absorpt_correction_T_max 0.7455
_exptl_absorpt_correction_T_min 0.7058
_exptl_absorpt_correction_type multi-scan
_exptl_absorpt_process_details
;
SADABS-2014/5 (Bruker,2014/5) was used for absorption correction.
wR2(int) was 0.1220 before and 0.0734 after correction.
The Ratio of minimum to maximum transmission is 0.9467.
The \l/2 correction factor is 0.00150.
;
_exptl_crystal_colour orange
_exptl_crystal_colour_primary orange
_exptl_crystal_density_diffrn 1.392
_exptl_crystal_description needle
_exptl_crystal_F_000 1976
_exptl_crystal_size_max 0.19
_exptl_crystal_size_mid 0.07
_exptl_crystal_size_min 0.04
_refine_diff_density_max 1.668
_refine_diff_density_min -1.594
_refine_diff_density_rms 0.080
_refine_ls_extinction_method none
_refine_ls_goodness_of_fit_ref 1.043
_refine_ls_hydrogen_treatment constr
_refine_ls_matrix_type full
_refine_ls_number_parameters 627
_refine_ls_number_reflns 10026
_refine_ls_number_restraints 17
_refine_ls_restrained_S_all 1.046
_refine_ls_R_factor_all 0.1370
_refine_ls_R_factor_gt 0.0789
_refine_ls_shift/su_max 0.000
_refine_ls_shift/su_mean 0.000
_refine_ls_structure_factor_coef Fsqd
_refine_ls_weighting_details 'w=1/[\s^2^(Fo^2^)+(0.0428P)^2^+13.4405P] where P=(Fo^2^+2Fc^2^)/3'
_refine_ls_weighting_scheme calc
_refine_ls_wR_factor_gt 0.1489
_refine_ls_wR_factor_ref 0.1730
_reflns_Friedel_coverage 0.000
_reflns_number_gt 6498
_reflns_number_total 10026
_reflns_threshold_expression 'I > 2\s(I)'
_cod_data_source_file d2sc04006a2.cif
_cod_data_source_block f1_a
_cod_depositor_comments 'Adding full bibliography for 1567617--1567621.cif.'
_cod_database_code 1567619
_shelx_shelxl_version_number 2018/3
_shelx_space_group_comment
;
The symmetry employed for this shelxl refinement is uniquely defined
by the following loop, which should always be used as a source of
symmetry information in preference to the above space-group names.
They are only intended as comments.
;
_shelx_estimated_absorpt_t_max 0.988
_shelx_estimated_absorpt_t_min 0.943
_olex2_refinement_description
;
1. Fixed Uiso
 At 1.2 times of:
  All C(H) groups, All C(H,H) groups
 At 1.5 times of:
  All C(H,H,H) groups
2. Restrained distances
 Cl3-C28 \\sim Cl3A-C28A
 with sigma of 0.02
 Cl1-C28 \\sim Cl1A-C28A
 with sigma of 0.02
 Cl3-Cl1 \\sim Cl3A-Cl1A
 with sigma of 0.04
3. Rigid body (RIGU) restrains
 Cl1, Cl3, C28, H28A, H28B, Cl3A, C28A, H28D, Cl1A, H28C
 with sigma for 1-2 distances of 0.001 and sigma for 1-3 distances of 0.001
4. Others
 Sof(Cl3A)=Sof(C28A)=Sof(H28C)=Sof(H28D)=Sof(Cl1A)=1-FVAR(1)
 Sof(Cl3)=Sof(Cl1)=Sof(C28)=Sof(H28A)=Sof(H28B)=FVAR(1)
5.a Secondary CH2 refined with riding coordinates:
 C013(H01A,H01B), C014(H01C,H01D), C01H(H01E,H01F), C01I(H01G,H01H), C01J(H01I,
 H01J), C01M(H01K,H01L), C01O(H01P,H01Q), C01Q(H01U,H01V), C29(H29A,H29B),
 C28(H28A,H28B), C28A(H28C,H28D)
5.b Aromatic/amide H refined with riding coordinates:
 C21(H21), C6(H6), C43(H43), C19(H19), C41(H41), C20(H20), C36(H36), C14(H14),
 C17(H17), C16(H16), C34(H34), C13(H13), C12(H12), C42(H42), C35(H35), C38(H38),
  C39(H39)
5.c Idealised Me refined as rotating group:
 C01N(H01M,H01N,H01O), C01P(H01R,H01S,H01T), C01R(H01W,H01X,H01Y), C01S(H01Z,H,
 HA)
;
_olex2_submission_special_instructions 'No special instructions were received'

loop_
_space_group_symop_operation_xyz
'x, y, z'
'-x+1/2, y+1/2, -z+1/2'
'-x, -y, -z'
'x-1/2, -y-1/2, z-1/2'

loop_
_atom_site_label
_atom_site_type_symbol
_atom_site_fract_x
_atom_site_fract_y
_atom_site_fract_z
_atom_site_U_iso_or_equiv
_atom_site_adp_type
_atom_site_occupancy
_atom_site_site_symmetry_order
_atom_site_calc_flag
_atom_site_refinement_flags_posn
_atom_site_refinement_flags_adp
_atom_site_refinement_flags_occupancy
_atom_site_disorder_assembly
_atom_site_disorder_group
N5 N 0.45567(16) 0.40961(15) 0.23436(16) 0.0121(6) Uani 1 1 d . . . . .
N2 N 0.37273(17) 0.45084(16) -0.04368(16) 0.0133(6) Uani 1 1 d . . . . .
N1 N 0.39134(16) 0.43186(15) 0.09056(16) 0.0117(6) Uani 1 1 d . . . . .
N4 N 0.56551(17) 0.39318(16) 0.51891(16) 0.0152(6) Uani 1 1 d . . . . .
N3 N 0.52468(16) 0.39119(16) 0.37911(16) 0.0129(6) Uani 1 1 d . . . . .
C23 C 0.43123(19) 0.66635(19) 0.0211(2) 0.0135(7) Uani 1 1 d . . . . .
C2 C 0.39793(19) 0.52214(19) 0.00048(19) 0.0138(7) Uani 1 1 d . . . . .
C4 C 0.40828(19) 0.38119(18) 0.15923(19) 0.0116(6) Uani 1 1 d . . . . .
C8 C 0.4721(2) 0.36157(19) 0.29996(19) 0.0127(7) Uani 1 1 d . . . . .
C7 C 0.4359(2) 0.28356(19) 0.2947(2) 0.0134(7) Uani 1 1 d . . . . .
C11 C 0.41779(19) 0.58362(19) 0.13598(19) 0.0129(7) Uani 1 1 d . . . . .
C31 C 0.57179(19) 0.46376(19) 0.40824(19) 0.0129(7) Uani 1 1 d . . . . .
C24 C 0.4344(2) 0.65916(19) 0.1046(2) 0.0145(7) Uani 1 1 d . . . . .
C22 C 0.40941(19) 0.59832(19) -0.03323(19) 0.0133(7) Uani 1 1 d . . . . .
C27 C 0.3684(2) 0.3979(2) 0.01119(19) 0.0145(7) Uani 1 1 d . . . . .
C32 C 0.5933(2) 0.46207(19) 0.49354(19) 0.0136(7) Uani 1 1 d . . . . .
C45 C 0.64808(19) 0.59187(19) 0.4241(2) 0.0141(7) Uani 1 1 d . . . . .
C30 C 0.5245(2) 0.3516(2) 0.45016(19) 0.0144(7) Uani 1 1 d . . . . .
C5 C 0.37640(19) 0.30048(19) 0.14332(19) 0.0137(7) Uani 1 1 d . . . . .
C21 C 0.3995(2) 0.6075(2) -0.1155(2) 0.0160(7) Uani 1 1 d . . . . .
H21 H 0.384184 0.562089 -0.151989 0.019 Uiso 1 1 calc R U . . .
C3 C 0.40754(19) 0.51445(18) 0.08247(19) 0.0123(6) Uani 1 1 d . . . . .
C44 C 0.6033(2) 0.52630(19) 0.36999(19) 0.0137(7) Uani 1 1 d . . . . .
C15 C 0.4506(2) 0.7299(2) 0.1551(2) 0.0168(7) Uani 1 1 d . . . . .
C33 C 0.6396(2) 0.5266(2) 0.54790(19) 0.0148(7) Uani 1 1 d . . . . .
C46 C 0.6658(2) 0.5924(2) 0.5114(2) 0.0155(7) Uani 1 1 d . . . . .
C6 C 0.3891(2) 0.25512(19) 0.2138(2) 0.0147(7) Uani 1 1 d . . . . .
H6 H 0.364947 0.202266 0.207003 0.018 Uiso 1 1 calc R U . . .
C40 C 0.6792(2) 0.6576(2) 0.3912(2) 0.0164(7) Uani 1 1 d . . . . .
C43 C 0.5981(2) 0.5267(2) 0.2883(2) 0.0165(7) Uani 1 1 d . . . . .
H43 H 0.572892 0.481659 0.253095 0.020 Uiso 1 1 calc R U . . .
C19 C 0.4345(2) 0.7492(2) -0.0924(2) 0.0182(7) Uani 1 1 d . . . . .
H19 H 0.443381 0.800179 -0.113158 0.022 Uiso 1 1 calc R U . . .
C10 C 0.33830(19) 0.26864(19) 0.05881(19) 0.0134(7) Uani 1 1 d . . . . .
C9 C 0.3400(2) 0.3150(2) -0.0048(2) 0.0151(7) Uani 1 1 d . . . . .
C26 C 0.4838(2) 0.2740(2) 0.4448(2) 0.0162(7) Uani 1 1 d . . . . .
C41 C 0.6668(2) 0.6570(2) 0.3068(2) 0.0197(7) Uani 1 1 d . . . . .
H41 H 0.684660 0.702014 0.283859 0.024 Uiso 1 1 calc R U . . .
C20 C 0.4120(2) 0.6828(2) -0.1447(2) 0.0180(7) Uani 1 1 d . . . . .
H20 H 0.404864 0.688469 -0.201151 0.022 Uiso 1 1 calc R U . . .
C013 C 0.3146(2) 0.2863(2) -0.09344(19) 0.0164(7) Uani 1 1 d . . . . .
H01A H 0.311370 0.226269 -0.094277 0.020 Uiso 1 1 calc R U . . .
H01B H 0.359882 0.302016 -0.112249 0.020 Uiso 1 1 calc R U . . .
C014 C 0.3051(2) 0.18206(19) 0.0461(2) 0.0160(7) Uani 1 1 d . . . . .
H01C H 0.261046 0.176434 -0.011399 0.019 Uiso 1 1 calc R U . . .
H01D H 0.277324 0.171187 0.085029 0.019 Uiso 1 1 calc R U . . .
C37 C 0.7130(2) 0.6569(2) 0.5634(2) 0.0177(7) Uani 1 1 d . . . . .
C18 C 0.4446(2) 0.74274(19) -0.0090(2) 0.0159(7) Uani 1 1 d . . . . .
C36 C 0.7325(2) 0.6539(2) 0.6491(2) 0.0205(8) Uani 1 1 d . . . . .
H36 H 0.764714 0.696435 0.684348 0.025 Uiso 1 1 calc R U . . .
C14 C 0.4450(2) 0.7254(2) 0.2329(2) 0.0185(7) Uani 1 1 d . . . . .
H14 H 0.457508 0.771872 0.267949 0.022 Uiso 1 1 calc R U . . .
C17 C 0.4656(2) 0.8113(2) 0.0460(2) 0.0195(7) Uani 1 1 d . . . . .
H17 H 0.477505 0.862086 0.027276 0.023 Uiso 1 1 calc R U . . .
C16 C 0.4687(2) 0.8048(2) 0.1240(2) 0.0205(8) Uani 1 1 d . . . . .
H16 H 0.483366 0.851221 0.159192 0.025 Uiso 1 1 calc R U . . .
C34 C 0.6599(2) 0.5258(2) 0.63303(19) 0.0167(7) Uani 1 1 d . . . . .
H34 H 0.642549 0.481450 0.657287 0.020 Uiso 1 1 calc R U . . .
C25 C 0.4425(2) 0.2389(2) 0.3686(2) 0.0174(7) Uani 1 1 d . . . . .
C13 C 0.4216(2) 0.6540(2) 0.2588(2) 0.0198(7) Uani 1 1 d . . . . .
H13 H 0.414572 0.652710 0.309910 0.024 Uiso 1 1 calc R U . . .
C12 C 0.4080(2) 0.5840(2) 0.2113(2) 0.0162(7) Uani 1 1 d . . . . .
H12 H 0.391738 0.535398 0.230321 0.019 Uiso 1 1 calc R U . . .
C42 C 0.6287(2) 0.5909(2) 0.2572(2) 0.0191(7) Uani 1 1 d . . . . .
H42 H 0.623471 0.589503 0.201069 0.023 Uiso 1 1 calc R U . . .
C35 C 0.7054(2) 0.5895(2) 0.6827(2) 0.0207(8) Uani 1 1 d . . . . .
H35 H 0.718001 0.588954 0.740776 0.025 Uiso 1 1 calc R U . . .
C01H C 0.3747(2) 0.1186(2) 0.0601(2) 0.0209(8) Uani 1 1 d . . . . .
H01E H 0.399964 0.126758 0.018707 0.025 Uiso 1 1 calc R U . . .
H01F H 0.420586 0.125925 0.116384 0.025 Uiso 1 1 calc R U . . .
C01I C 0.2293(2) 0.3198(2) -0.1555(2) 0.0222(8) Uani 1 1 d . . . . .
H01G H 0.232159 0.379901 -0.154184 0.027 Uiso 1 1 calc R U . . .
H01H H 0.220964 0.302233 -0.212360 0.027 Uiso 1 1 calc R U . . .
C01J C 0.4866(2) 0.2382(2) 0.5254(2) 0.0190(7) Uani 1 1 d . . . . .
H01I H 0.429329 0.216464 0.515574 0.023 Uiso 1 1 calc R U . . .
H01J H 0.499386 0.282148 0.567293 0.023 Uiso 1 1 calc R U . . .
C38 C 0.7408(2) 0.7222(2) 0.5267(2) 0.0214(8) Uani 1 1 d . . . . .
H38 H 0.770935 0.766403 0.560680 0.026 Uiso 1 1 calc R U . . .
C39 C 0.7251(2) 0.7223(2) 0.4450(2) 0.0200(7) Uani 1 1 d . . . . .
H39 H 0.744942 0.766387 0.422506 0.024 Uiso 1 1 calc R U . . .
C01M C 0.5521(2) 0.1707(2) 0.5615(2) 0.0233(8) Uani 1 1 d . . . . .
H01K H 0.542937 0.144913 0.608303 0.028 Uiso 1 1 calc R U . . .
H01L H 0.542350 0.128798 0.518044 0.028 Uiso 1 1 calc R U . . .
C01N C 0.6435(2) 0.1988(2) 0.5924(2) 0.0251(8) Uani 1 1 d . . . . .
H01M H 0.652869 0.226158 0.547022 0.038 Uiso 1 1 calc R U . . .
H01N H 0.681745 0.151895 0.611361 0.038 Uiso 1 1 calc R U . . .
H01O H 0.655395 0.236747 0.638863 0.038 Uiso 1 1 calc R U . . .
C01O C 0.3981(2) 0.1577(2) 0.3563(2) 0.0246(8) Uani 1 1 d . . . . .
H01P H 0.339485 0.163348 0.312671 0.029 Uiso 1 1 calc R U . . .
H01Q H 0.393139 0.142183 0.408785 0.029 Uiso 1 1 calc R U . . .
C01P C 0.3398(2) 0.0325(2) 0.0521(3) 0.0276(9) Uani 1 1 d . . . . .
H01R H 0.291852 0.026064 -0.002177 0.041 Uiso 1 1 calc R U . . .
H01S H 0.320149 0.022282 0.096698 0.041 Uiso 1 1 calc R U . . .
H01T H 0.384916 -0.006369 0.056691 0.041 Uiso 1 1 calc R U . . .
C01Q C 0.4434(3) 0.0896(2) 0.3311(2) 0.0294(9) Uani 1 1 d . . . . .
H01U H 0.459953 0.109031 0.286208 0.035 Uiso 1 1 calc R U . . .
H01V H 0.496145 0.074455 0.379565 0.035 Uiso 1 1 calc R U . . .
C01R C 0.1527(2) 0.2935(3) -0.1392(2) 0.0316(9) Uani 1 1 d . . . . .
H01W H 0.100424 0.314356 -0.183509 0.047 Uiso 1 1 calc R U . . .
H01X H 0.157528 0.315090 -0.085291 0.047 Uiso 1 1 calc R U . . .
H01Y H 0.150379 0.234091 -0.138207 0.047 Uiso 1 1 calc R U . . .
C01S C 0.3866(3) 0.0154(3) 0.3010(3) 0.0514(13) Uani 1 1 d . . . . .
H01Z H 0.335959 0.029444 0.250921 0.077 Uiso 1 1 calc R U . . .
H H 0.368807 -0.003037 0.344804 0.077 Uiso 1 1 calc R U . . .
HA H 0.418218 -0.028060 0.287682 0.077 Uiso 1 1 calc R U . . .
C29 C 0.8227(3) 0.5089(3) 0.3317(3) 0.0514(13) Uani 1 1 d . . . . .
H29A H 0.797760 0.541610 0.280018 0.062 Uiso 1 1 calc R U . . .
H29B H 0.802610 0.532151 0.372760 0.062 Uiso 1 1 calc R U . . .
Cl2 Cl 0.93152(8) 0.51624(8) 0.37037(13) 0.0852(6) Uani 1 1 d . . . . .
Cl28 Cl 0.78619(8) 0.40959(7) 0.30977(8) 0.0537(3) Uani 1 1 d . . . . .
Cl3 Cl 0.1764(3) 0.4907(4) -0.0005(3) 0.0442(11) Uani 0.574(12) 1 d D . P A 1
Cl1 Cl 0.1040(3) 0.5584(6) -0.1668(3) 0.104(2) Uani 0.574(12) 1 d D . P A 1
C28 C 0.1852(7) 0.5639(6) -0.0674(7) 0.053(3) Uani 0.574(12) 1 d D . P A 1
H28A H 0.240913 0.557629 -0.071606 0.064 Uiso 0.574(12) 1 calc R U P A 1
H28B H 0.184142 0.618245 -0.043650 0.064 Uiso 0.574(12) 1 calc R U P A 1
Cl3A Cl 0.1713(6) 0.5155(8) -0.0071(6) 0.084(3) Uani 0.426(12) 1 d D . P A 2
C28A C 0.1751(12) 0.5386(11) -0.1045(12) 0.072(6) Uani 0.426(12) 1 d D . P A 2
H28C H 0.232379 0.559782 -0.095206 0.086 Uiso 0.426(12) 1 calc R U P A 2
H28D H 0.165450 0.488366 -0.138202 0.086 Uiso 0.426(12) 1 calc R U P A 2
Cl1A Cl 0.1007(2) 0.6077(4) -0.1570(3) 0.0580(15) Uani 0.426(12) 1 d D . P A 2

loop_
_atom_site_aniso_label
_atom_site_aniso_U_11
_atom_site_aniso_U_22
_atom_site_aniso_U_33
_atom_site_aniso_U_23
_atom_site_aniso_U_13
_atom_site_aniso_U_12
N5 0.0128(13) 0.0123(14) 0.0130(14) -0.0011(11) 0.0071(11) 0.0005(11)
N2 0.0167(14) 0.0120(14) 0.0123(13) 0.0012(11) 0.0070(11) 0.0002(11)
N1 0.0133(13) 0.0111(13) 0.0116(13) -0.0012(11) 0.0060(11) -0.0011(10)
N4 0.0166(14) 0.0167(14) 0.0128(14) 0.0025(11) 0.0064(12) 0.0019(11)
N3 0.0154(14) 0.0119(14) 0.0121(13) 0.0007(11) 0.0062(11) -0.0001(11)
C23 0.0092(15) 0.0150(17) 0.0165(17) 0.0022(13) 0.0053(13) 0.0001(12)
C2 0.0113(15) 0.0145(17) 0.0151(16) -0.0004(13) 0.0045(13) 0.0019(13)
C4 0.0114(15) 0.0112(16) 0.0142(16) 0.0021(13) 0.0072(13) 0.0019(12)
C8 0.0139(16) 0.0139(16) 0.0136(16) 0.0025(13) 0.0088(13) 0.0033(13)
C7 0.0127(16) 0.0117(16) 0.0182(17) 0.0011(13) 0.0086(14) 0.0014(12)
C11 0.0114(15) 0.0120(16) 0.0130(16) 0.0001(13) 0.0024(13) 0.0018(12)
C31 0.0103(15) 0.0132(16) 0.0152(16) 0.0002(13) 0.0053(13) 0.0038(12)
C24 0.0126(16) 0.0139(17) 0.0165(17) 0.0003(13) 0.0053(13) 0.0019(13)
C22 0.0109(15) 0.0121(16) 0.0168(16) 0.0030(13) 0.0055(13) 0.0030(12)
C27 0.0121(16) 0.0160(17) 0.0149(16) -0.0008(13) 0.0047(13) -0.0001(13)
C32 0.0125(16) 0.0160(17) 0.0140(16) 0.0008(13) 0.0070(13) 0.0020(13)
C45 0.0095(15) 0.0166(17) 0.0169(17) 0.0009(13) 0.0059(13) 0.0036(13)
C30 0.0139(16) 0.0178(17) 0.0128(16) 0.0042(14) 0.0067(13) 0.0029(13)
C5 0.0093(15) 0.0158(17) 0.0158(16) 0.0010(13) 0.0050(13) 0.0005(13)
C21 0.0158(17) 0.0188(18) 0.0154(17) -0.0007(14) 0.0083(14) 0.0005(13)
C3 0.0135(16) 0.0098(16) 0.0137(16) 0.0022(12) 0.0057(13) 0.0002(12)
C44 0.0127(16) 0.0148(17) 0.0149(16) 0.0013(13) 0.0069(13) 0.0019(13)
C15 0.0126(16) 0.0147(17) 0.0204(18) -0.0007(14) 0.0039(14) 0.0002(13)
C33 0.0112(16) 0.0181(17) 0.0144(16) -0.0007(13) 0.0042(13) 0.0055(13)
C46 0.0108(15) 0.0174(17) 0.0197(17) -0.0022(14) 0.0077(13) 0.0051(13)
C6 0.0150(16) 0.0123(16) 0.0188(17) 0.0010(13) 0.0089(14) -0.0007(13)
C40 0.0109(16) 0.0175(17) 0.0209(18) 0.0000(14) 0.0066(14) 0.0011(13)
C43 0.0126(16) 0.0184(18) 0.0182(17) -0.0004(14) 0.0059(14) -0.0007(13)
C19 0.0167(17) 0.0152(17) 0.0270(19) 0.0069(14) 0.0132(15) 0.0011(13)
C10 0.0112(16) 0.0131(16) 0.0163(17) -0.0006(13) 0.0060(13) -0.0006(13)
C9 0.0126(16) 0.0151(17) 0.0176(17) -0.0016(13) 0.0060(14) -0.0008(13)
C26 0.0147(16) 0.0167(17) 0.0191(17) 0.0036(14) 0.0089(14) 0.0016(13)
C41 0.0191(18) 0.0193(18) 0.0248(19) 0.0039(15) 0.0130(15) -0.0007(14)
C20 0.0206(18) 0.0215(18) 0.0147(17) 0.0067(14) 0.0101(14) 0.0036(14)
C013 0.0198(17) 0.0165(17) 0.0138(16) -0.0011(13) 0.0077(14) -0.0022(14)
C014 0.0191(17) 0.0137(17) 0.0169(17) -0.0011(13) 0.0089(14) -0.0037(13)
C37 0.0099(16) 0.0207(18) 0.0214(18) -0.0025(14) 0.0051(14) 0.0016(13)
C18 0.0144(16) 0.0132(17) 0.0215(18) 0.0034(14) 0.0086(14) 0.0027(13)
C36 0.0158(17) 0.0231(19) 0.0209(18) -0.0097(15) 0.0057(15) -0.0016(14)
C14 0.0245(19) 0.0140(17) 0.0144(17) -0.0050(14) 0.0053(15) 0.0019(14)
C17 0.0202(18) 0.0144(17) 0.0244(19) 0.0045(14) 0.0096(15) -0.0011(14)
C16 0.0208(18) 0.0146(17) 0.026(2) -0.0049(15) 0.0093(15) -0.0030(14)
C34 0.0151(17) 0.0217(18) 0.0129(16) -0.0009(14) 0.0053(14) 0.0013(14)
C25 0.0172(17) 0.0147(17) 0.0196(18) 0.0037(14) 0.0067(14) 0.0001(13)
C13 0.0278(19) 0.0191(18) 0.0141(17) 0.0001(14) 0.0101(15) 0.0048(15)
C12 0.0208(18) 0.0140(17) 0.0154(17) 0.0036(13) 0.0088(14) 0.0028(14)
C42 0.0185(17) 0.0236(19) 0.0164(17) 0.0024(15) 0.0081(14) -0.0007(15)
C35 0.0176(17) 0.029(2) 0.0136(17) -0.0041(15) 0.0041(14) 0.0050(15)
C01H 0.0229(19) 0.0128(17) 0.030(2) -0.0024(15) 0.0138(16) -0.0017(14)
C01I 0.0248(19) 0.026(2) 0.0149(17) -0.0029(15) 0.0074(15) -0.0043(15)
C01J 0.0224(18) 0.0189(18) 0.0164(17) 0.0051(14) 0.0084(15) -0.0020(14)
C38 0.0153(17) 0.0185(18) 0.028(2) -0.0055(15) 0.0056(15) -0.0030(14)
C39 0.0156(17) 0.0166(18) 0.028(2) 0.0007(15) 0.0090(15) 0.0001(14)
C01M 0.028(2) 0.0217(19) 0.0203(19) 0.0050(15) 0.0097(16) 0.0001(15)
C01N 0.027(2) 0.026(2) 0.0198(19) 0.0025(15) 0.0061(16) 0.0045(16)
C01O 0.027(2) 0.024(2) 0.0187(18) 0.0080(15) 0.0053(16) -0.0082(16)
C01P 0.024(2) 0.0176(19) 0.041(2) -0.0010(17) 0.0131(18) -0.0020(15)
C01Q 0.033(2) 0.0183(19) 0.025(2) 0.0042(16) -0.0005(17) -0.0025(16)
C01R 0.021(2) 0.050(3) 0.022(2) -0.0019(18) 0.0057(16) -0.0028(18)
C01S 0.070(3) 0.025(2) 0.045(3) 0.000(2) 0.008(2) -0.017(2)
C29 0.050(3) 0.035(3) 0.071(4) 0.004(2) 0.028(3) 0.000(2)
Cl2 0.0329(7) 0.0379(7) 0.1700(17) -0.0422(9) 0.0253(9) -0.0048(6)
Cl28 0.0403(7) 0.0364(6) 0.0688(8) 0.0083(6) 0.0056(6) -0.0059(5)
Cl3 0.0305(17) 0.052(2) 0.0498(18) 0.0017(13) 0.0154(14) -0.0064(15)
Cl1 0.111(3) 0.135(6) 0.085(3) 0.061(3) 0.059(2) 0.046(3)
C28 0.065(6) 0.027(5) 0.072(7) 0.020(5) 0.032(6) -0.007(4)
Cl3A 0.069(4) 0.112(8) 0.055(3) -0.009(3) 0.009(2) 0.033(4)
C28A 0.047(9) 0.080(12) 0.096(11) 0.012(9) 0.036(8) 0.029(9)
Cl1A 0.0314(19) 0.070(3) 0.058(2) -0.013(2) 0.0027(15) 0.0141(17)

loop_
_atom_type_symbol
_atom_type_description
_atom_type_scat_dispersion_real
_atom_type_scat_dispersion_imag
_atom_type_scat_source
C C 0.0033 0.0016 'International Tables Vol C Tables 4.2.6.8 and 6.1.1.4'
H H 0.0000 0.0000 'International Tables Vol C Tables 4.2.6.8 and 6.1.1.4'
Cl Cl 0.1484 0.1585 'International Tables Vol C Tables 4.2.6.8 and 6.1.1.4'
N N 0.0061 0.0033 'International Tables Vol C Tables 4.2.6.8 and 6.1.1.4'

loop_
_geom_angle_atom_site_label_1
_geom_angle_atom_site_label_2
_geom_angle_atom_site_label_3
_geom_angle
_geom_angle_site_symmetry_1
_geom_angle_site_symmetry_3
_geom_angle_publ_flag
C4 N5 C8 118.8(3) . . ?
C27 N2 C2 104.6(3) . . ?
C4 N1 C27 119.6(3) . . ?
C4 N1 C3 133.2(3) . . ?
C27 N1 C3 105.9(2) . . ?
C30 N4 C32 105.1(3) . . ?
C8 N3 C31 134.1(3) . . ?
C8 N3 C30 119.0(3) . . ?
C30 N3 C31 106.0(2) . . ?
C22 C23 C24 120.4(3) . . ?
C18 C23 C24 120.2(3) . . ?
C18 C23 C22 119.3(3) . . ?
N2 C2 C22 125.4(3) . . ?
N2 C2 C3 112.6(3) . . ?
C3 C2 C22 121.9(3) . . ?
N5 C4 N1 118.5(3) . . ?
N5 C4 C5 124.0(3) . . ?
N1 C4 C5 117.4(3) . . ?
N5 C8 N3 118.4(3) . . ?
N5 C8 C7 123.4(3) . . ?
N3 C8 C7 118.1(3) . . ?
C8 C7 C25 121.8(3) . . ?
C6 C7 C8 115.3(3) . . ?
C6 C7 C25 122.7(3) . . ?
C24 C11 C3 115.3(3) . . ?
C12 C11 C24 118.5(3) . . ?
C12 C11 C3 126.1(3) . . ?
N3 C31 C44 134.3(3) . . ?
C32 C31 N3 103.7(3) . . ?
C32 C31 C44 121.8(3) . . ?
C11 C24 C23 121.7(3) . . ?
C15 C24 C23 118.7(3) . . ?
C15 C24 C11 119.5(3) . . ?
C23 C22 C2 117.2(3) . . ?
C21 C22 C23 119.9(3) . . ?
C21 C22 C2 122.9(3) . . ?
N2 C27 N1 112.5(3) . . ?
N2 C27 C9 126.8(3) . . ?
N1 C27 C9 120.7(3) . . ?
N4 C32 C31 112.9(3) . . ?
N4 C32 C33 124.7(3) . . ?
C31 C32 C33 122.4(3) . . ?
C46 C45 C44 122.4(3) . . ?
C40 C45 C44 119.4(3) . . ?
C40 C45 C46 118.2(3) . . ?
N4 C30 N3 112.3(3) . . ?
N4 C30 C26 126.0(3) . . ?
N3 C30 C26 121.7(3) . . ?
C4 C5 C10 121.1(3) . . ?
C6 C5 C4 114.8(3) . . ?
C6 C5 C10 124.0(3) . . ?
C22 C21 H21 119.8 . . ?
C20 C21 C22 120.4(3) . . ?
C20 C21 H21 119.8 . . ?
N1 C3 C11 132.6(3) . . ?
C2 C3 N1 104.3(3) . . ?
C2 C3 C11 122.4(3) . . ?
C45 C44 C31 115.4(3) . . ?
C43 C44 C31 126.6(3) . . ?
C43 C44 C45 117.9(3) . . ?
C24 C15 C16 119.2(3) . . ?
C14 C15 C24 119.1(3) . . ?
C14 C15 C16 121.6(3) . . ?
C46 C33 C32 117.2(3) . . ?
C34 C33 C32 122.6(3) . . ?
C34 C33 C46 120.2(3) . . ?
C33 C46 C45 120.4(3) . . ?
C33 C46 C37 118.9(3) . . ?
C37 C46 C45 120.7(3) . . ?
C7 C6 H6 118.5 . . ?
C5 C6 C7 122.9(3) . . ?
C5 C6 H6 118.5 . . ?
C45 C40 C39 119.7(3) . . ?
C41 C40 C45 119.8(3) . . ?
C41 C40 C39 120.5(3) . . ?
C44 C43 H43 119.1 . . ?
C42 C43 C44 121.9(3) . . ?
C42 C43 H43 119.1 . . ?
C20 C19 H19 119.5 . . ?
C20 C19 C18 121.0(3) . . ?
C18 C19 H19 119.5 . . ?
C5 C10 C014 118.4(3) . . ?
C9 C10 C5 118.8(3) . . ?
C9 C10 C014 122.5(3) . . ?
C27 C9 C013 115.6(3) . . ?
C10 C9 C27 119.4(3) . . ?
C10 C9 C013 125.0(3) . . ?
C30 C26 C01J 116.9(3) . . ?
C25 C26 C30 119.2(3) . . ?
C25 C26 C01J 123.9(3) . . ?
C40 C41 H41 120.0 . . ?
C42 C41 C40 120.0(3) . . ?
C42 C41 H41 120.0 . . ?
C21 C20 H20 119.8 . . ?
C19 C20 C21 120.4(3) . . ?
C19 C20 H20 119.8 . . ?
C9 C013 H01A 108.6 . . ?
C9 C013 H01B 108.6 . . ?
C9 C013 C01I 114.6(3) . . ?
H01A C013 H01B 107.6 . . ?
C01I C013 H01A 108.6 . . ?
C01I C013 H01B 108.6 . . ?
C10 C014 H01C 108.9 . . ?
C10 C014 H01D 108.9 . . ?
C10 C014 C01H 113.4(3) . . ?
H01C C014 H01D 107.7 . . ?
C01H C014 H01C 108.9 . . ?
C01H C014 H01D 108.9 . . ?
C46 C37 C38 118.7(3) . . ?
C36 C37 C46 119.3(3) . . ?
C36 C37 C38 121.9(3) . . ?
C23 C18 C17 118.9(3) . . ?
C19 C18 C23 118.9(3) . . ?
C19 C18 C17 122.2(3) . . ?
C37 C36 H36 119.7 . . ?
C35 C36 C37 120.5(3) . . ?
C35 C36 H36 119.7 . . ?
C15 C14 H14 119.8 . . ?
C13 C14 C15 120.4(3) . . ?
C13 C14 H14 119.8 . . ?
C18 C17 H17 119.5 . . ?
C16 C17 C18 121.1(3) . . ?
C16 C17 H17 119.5 . . ?
C15 C16 H16 119.1 . . ?
C17 C16 C15 121.8(3) . . ?
C17 C16 H16 119.1 . . ?
C33 C34 H34 119.9 . . ?
C35 C34 C33 120.2(3) . . ?
C35 C34 H34 119.9 . . ?
C7 C25 C01O 117.8(3) . . ?
C26 C25 C7 118.8(3) . . ?
C26 C25 C01O 123.3(3) . . ?
C14 C13 H13 119.5 . . ?
C14 C13 C12 121.0(3) . . ?
C12 C13 H13 119.5 . . ?
C11 C12 H12 119.5 . . ?
C13 C12 C11 121.1(3) . . ?
C13 C12 H12 119.5 . . ?
C43 C42 H42 119.6 . . ?
C41 C42 C43 120.8(3) . . ?
C41 C42 H42 119.6 . . ?
C36 C35 C34 120.9(3) . . ?
C36 C35 H35 119.6 . . ?
C34 C35 H35 119.6 . . ?
C014 C01H H01E 109.3 . . ?
C014 C01H H01F 109.3 . . ?
H01E C01H H01F 107.9 . . ?
C01P C01H C014 111.8(3) . . ?
C01P C01H H01E 109.3 . . ?
C01P C01H H01F 109.3 . . ?
C013 C01I H01G 108.7 . . ?
C013 C01I H01H 108.7 . . ?
H01G C01I H01H 107.6 . . ?
C01R C01I C013 114.4(3) . . ?
C01R C01I H01G 108.7 . . ?
C01R C01I H01H 108.7 . . ?
C26 C01J H01I 108.7 . . ?
C26 C01J H01J 108.7 . . ?
C26 C01J C01M 114.4(3) . . ?
H01I C01J H01J 107.6 . . ?
C01M C01J H01I 108.7 . . ?
C01M C01J H01J 108.7 . . ?
C37 C38 H38 119.4 . . ?
C39 C38 C37 121.3(3) . . ?
C39 C38 H38 119.4 . . ?
C40 C39 H39 119.3 . . ?
C38 C39 C40 121.4(3) . . ?
C38 C39 H39 119.3 . . ?
C01J C01M H01K 108.7 . . ?
C01J C01M H01L 108.7 . . ?
H01K C01M H01L 107.6 . . ?
C01N C01M C01J 114.1(3) . . ?
C01N C01M H01K 108.7 . . ?
C01N C01M H01L 108.7 . . ?
C01M C01N H01M 109.5 . . ?
C01M C01N H01N 109.5 . . ?
C01M C01N H01O 109.5 . . ?
H01M C01N H01N 109.5 . . ?
H01M C01N H01O 109.5 . . ?
H01N C01N H01O 109.5 . . ?
C25 C01O H01P 108.7 . . ?
C25 C01O H01Q 108.7 . . ?
C25 C01O C01Q 114.1(3) . . ?
H01P C01O H01Q 107.6 . . ?
C01Q C01O H01P 108.7 . . ?
C01Q C01O H01Q 108.7 . . ?
C01H C01P H01R 109.5 . . ?
C01H C01P H01S 109.5 . . ?
C01H C01P H01T 109.5 . . ?
H01R C01P H01S 109.5 . . ?
H01R C01P H01T 109.5 . . ?
H01S C01P H01T 109.5 . . ?
C01O C01Q H01U 109.4 . . ?
C01O C01Q H01V 109.4 . . ?
H01U C01Q H01V 108.0 . . ?
C01S C01Q C01O 111.4(4) . . ?
C01S C01Q H01U 109.4 . . ?
C01S C01Q H01V 109.4 . . ?
C01I C01R H01W 109.5 . . ?
C01I C01R H01X 109.5 . . ?
C01I C01R H01Y 109.5 . . ?
H01W C01R H01X 109.5 . . ?
H01W C01R H01Y 109.5 . . ?
H01X C01R H01Y 109.5 . . ?
C01Q C01S H01Z 109.5 . . ?
C01Q C01S H 109.5 . . ?
C01Q C01S HA 109.5 . . ?
H01Z C01S H 109.5 . . ?
H01Z C01S HA 109.5 . . ?
H C01S HA 109.5 . . ?
H29A C29 H29B 107.8 . . ?
Cl2 C29 H29A 109.0 . . ?
Cl2 C29 H29B 109.0 . . ?
Cl2 C29 Cl28 113.0(3) . . ?
Cl28 C29 H29A 109.0 . . ?
Cl28 C29 H29B 109.0 . . ?
Cl3 C28 Cl1 113.0(6) . . ?
Cl3 C28 H28A 109.0 . . ?
Cl3 C28 H28B 109.0 . . ?
Cl1 C28 H28A 109.0 . . ?
Cl1 C28 H28B 109.0 . . ?
H28A C28 H28B 107.8 . . ?
Cl3A C28A H28C 109.4 . . ?
Cl3A C28A H28D 109.4 . . ?
H28C C28A H28D 108.0 . . ?
Cl1A C28A Cl3A 111.1(8) . . ?
Cl1A C28A H28C 109.4 . . ?
Cl1A C28A H28D 109.4 . . ?

loop_
_geom_bond_atom_site_label_1
_geom_bond_atom_site_label_2
_geom_bond_distance
_geom_bond_site_symmetry_2
_geom_bond_publ_flag
N5 C4 1.323(4) . ?
N5 C8 1.328(4) . ?
N2 C2 1.376(4) . ?
N2 C27 1.321(4) . ?
N1 C4 1.395(4) . ?
N1 C27 1.400(4) . ?
N1 C3 1.406(4) . ?
N4 C32 1.371(4) . ?
N4 C30 1.315(4) . ?
N3 C8 1.402(4) . ?
N3 C31 1.417(4) . ?
N3 C30 1.405(4) . ?
C23 C24 1.445(4) . ?
C23 C22 1.419(4) . ?
C23 C18 1.418(4) . ?
C2 C22 1.433(4) . ?
C2 C3 1.383(4) . ?
C4 C5 1.421(4) . ?
C8 C7 1.413(4) . ?
C7 C6 1.398(4) . ?
C7 C25 1.451(4) . ?
C11 C24 1.434(4) . ?
C11 C3 1.440(4) . ?
C11 C12 1.393(4) . ?
C31 C32 1.387(4) . ?
C31 C44 1.445(4) . ?
C24 C15 1.421(5) . ?
C22 C21 1.389(4) . ?
C27 C9 1.438(4) . ?
C32 C33 1.434(4) . ?
C45 C44 1.438(4) . ?
C45 C46 1.433(4) . ?
C45 C40 1.425(5) . ?
C30 C26 1.440(5) . ?
C5 C6 1.384(4) . ?
C5 C10 1.454(4) . ?
C21 H21 0.9500 . ?
C21 C20 1.389(5) . ?
C44 C43 1.397(4) . ?
C15 C14 1.406(5) . ?
C15 C16 1.431(5) . ?
C33 C46 1.419(5) . ?
C33 C34 1.388(4) . ?
C46 C37 1.420(5) . ?
C6 H6 0.9500 . ?
C40 C41 1.406(5) . ?
C40 C39 1.431(5) . ?
C43 H43 0.9500 . ?
C43 C42 1.385(5) . ?
C19 H19 0.9500 . ?
C19 C20 1.379(5) . ?
C19 C18 1.404(5) . ?
C10 C9 1.360(4) . ?
C10 C014 1.518(4) . ?
C9 C013 1.510(4) . ?
C26 C25 1.363(5) . ?
C26 C01J 1.514(4) . ?
C41 H41 0.9500 . ?
C41 C42 1.381(5) . ?
C20 H20 0.9500 . ?
C013 H01A 0.9900 . ?
C013 H01B 0.9900 . ?
C013 C01I 1.529(5) . ?
C014 H01C 0.9900 . ?
C014 H01D 0.9900 . ?
C014 C01H 1.529(5) . ?
C37 C36 1.401(5) . ?
C37 C38 1.429(5) . ?
C18 C17 1.433(5) . ?
C36 H36 0.9500 . ?
C36 C35 1.379(5) . ?
C14 H14 0.9500 . ?
C14 C13 1.375(5) . ?
C17 H17 0.9500 . ?
C17 C16 1.348(5) . ?
C16 H16 0.9500 . ?
C34 H34 0.9500 . ?
C34 C35 1.386(5) . ?
C25 C01O 1.510(5) . ?
C13 H13 0.9500 . ?
C13 C12 1.386(5) . ?
C12 H12 0.9500 . ?
C42 H42 0.9500 . ?
C35 H35 0.9500 . ?
C01H H01E 0.9900 . ?
C01H H01F 0.9900 . ?
C01H C01P 1.523(5) . ?
C01I H01G 0.9900 . ?
C01I H01H 0.9900 . ?
C01I C01R 1.512(5) . ?
C01J H01I 0.9900 . ?
C01J H01J 0.9900 . ?
C01J C01M 1.523(5) . ?
C38 H38 0.9500 . ?
C38 C39 1.346(5) . ?
C39 H39 0.9500 . ?
C01M H01K 0.9900 . ?
C01M H01L 0.9900 . ?
C01M C01N 1.506(5) . ?
C01N H01M 0.9800 . ?
C01N H01N 0.9800 . ?
C01N H01O 0.9800 . ?
C01O H01P 0.9900 . ?
C01O H01Q 0.9900 . ?
C01O C01Q 1.525(5) . ?
C01P H01R 0.9800 . ?
C01P H01S 0.9800 . ?
C01P H01T 0.9800 . ?
C01Q H01U 0.9900 . ?
C01Q H01V 0.9900 . ?
C01Q C01S 1.517(5) . ?
C01R H01W 0.9800 . ?
C01R H01X 0.9800 . ?
C01R H01Y 0.9800 . ?
C01S H01Z 0.9800 . ?
C01S H 0.9800 . ?
C01S HA 0.9800 . ?
C29 H29A 0.9900 . ?
C29 H29B 0.9900 . ?
C29 Cl2 1.709(5) . ?
C29 Cl28 1.738(5) . ?
Cl3 C28 1.728(9) . ?
Cl1 C28 1.738(11) . ?
C28 H28A 0.9900 . ?
C28 H28B 0.9900 . ?
Cl3A C28A 1.774(14) . ?
C28A H28C 0.9900 . ?
C28A H28D 0.9900 . ?
C28A Cl1A 1.678(12) . ?

loop_
_geom_torsion_atom_site_label_1
_geom_torsion_atom_site_label_2
_geom_torsion_atom_site_label_3
_geom_torsion_atom_site_label_4
_geom_torsion
_geom_torsion_site_symmetry_1
_geom_torsion_site_symmetry_2
_geom_torsion_site_symmetry_3
_geom_torsion_site_symmetry_4
_geom_torsion_publ_flag
N5 C4 C5 C6 8.0(4) . . . . ?
N5 C4 C5 C10 -168.6(3) . . . . ?
N5 C8 C7 C6 7.6(4) . . . . ?
N5 C8 C7 C25 -168.5(3) . . . . ?
N2 C2 C22 C23 176.6(3) . . . . ?
N2 C2 C22 C21 -2.9(5) . . . . ?
N2 C2 C3 N1 3.1(3) . . . . ?
N2 C2 C3 C11 -168.2(3) . . . . ?
N2 C27 C9 C10 -179.0(3) . . . . ?
N2 C27 C9 C013 1.4(5) . . . . ?
N1 C4 C5 C6 -175.0(3) . . . . ?
N1 C4 C5 C10 8.4(4) . . . . ?
N1 C27 C9 C10 -2.2(5) . . . . ?
N1 C27 C9 C013 178.2(3) . . . . ?
N4 C32 C33 C46 178.0(3) . . . . ?
N4 C32 C33 C34 -1.1(5) . . . . ?
N4 C30 C26 C25 179.0(3) . . . . ?
N4 C30 C26 C01J 1.8(5) . . . . ?
N3 C8 C7 C6 -175.6(3) . . . . ?
N3 C8 C7 C25 8.2(4) . . . . ?
N3 C31 C32 N4 2.0(3) . . . . ?
N3 C31 C32 C33 -177.9(3) . . . . ?
N3 C31 C44 C45 178.9(3) . . . . ?
N3 C31 C44 C43 -4.6(6) . . . . ?
N3 C30 C26 C25 -1.8(5) . . . . ?
N3 C30 C26 C01J -179.0(3) . . . . ?
C23 C24 C15 C14 173.4(3) . . . . ?
C23 C24 C15 C16 -4.0(5) . . . . ?
C23 C22 C21 C20 0.8(5) . . . . ?
C23 C18 C17 C16 -3.2(5) . . . . ?
C2 N2 C27 N1 -0.9(3) . . . . ?
C2 N2 C27 C9 176.1(3) . . . . ?
C2 C22 C21 C20 -179.6(3) . . . . ?
C4 N5 C8 N3 177.9(3) . . . . ?
C4 N5 C8 C7 -5.3(4) . . . . ?
C4 N1 C27 N2 -166.1(3) . . . . ?
C4 N1 C27 C9 16.7(4) . . . . ?
C4 N1 C3 C2 163.3(3) . . . . ?
C4 N1 C3 C11 -26.8(6) . . . . ?
C4 C5 C6 C7 -5.2(4) . . . . ?
C4 C5 C10 C9 5.5(4) . . . . ?
C4 C5 C10 C014 -179.7(3) . . . . ?
C8 N5 C4 N1 -179.9(3) . . . . ?
C8 N5 C4 C5 -2.9(4) . . . . ?
C8 N3 C31 C32 166.7(3) . . . . ?
C8 N3 C31 C44 -19.4(6) . . . . ?
C8 N3 C30 N4 -169.6(3) . . . . ?
C8 N3 C30 C26 11.1(4) . . . . ?
C8 C7 C6 C5 -1.9(4) . . . . ?
C8 C7 C25 C26 0.9(5) . . . . ?
C8 C7 C25 C01O 177.2(3) . . . . ?
C7 C25 C01O C01Q 75.1(4) . . . . ?
C11 C24 C15 C14 -3.7(5) . . . . ?
C11 C24 C15 C16 178.8(3) . . . . ?
C31 N3 C8 N5 -4.1(5) . . . . ?
C31 N3 C8 C7 178.9(3) . . . . ?
C31 N3 C30 N4 0.8(3) . . . . ?
C31 N3 C30 C26 -178.5(3) . . . . ?
C31 C32 C33 C46 -2.1(4) . . . . ?
C31 C32 C33 C34 178.8(3) . . . . ?
C31 C44 C43 C42 178.5(3) . . . . ?
C24 C23 C22 C2 -5.0(4) . . . . ?
C24 C23 C22 C21 174.6(3) . . . . ?
C24 C23 C18 C19 -175.0(3) . . . . ?
C24 C23 C18 C17 3.2(5) . . . . ?
C24 C11 C3 N1 179.7(3) . . . . ?
C24 C11 C3 C2 -11.9(4) . . . . ?
C24 C11 C12 C13 -5.8(5) . . . . ?
C24 C15 C14 C13 -2.0(5) . . . . ?
C24 C15 C16 C17 4.3(5) . . . . ?
C22 C23 C24 C11 1.4(5) . . . . ?
C22 C23 C24 C15 -175.6(3) . . . . ?
C22 C23 C18 C19 1.0(4) . . . . ?
C22 C23 C18 C17 179.3(3) . . . . ?
C22 C2 C3 N1 -179.9(3) . . . . ?
C22 C2 C3 C11 8.9(5) . . . . ?
C22 C21 C20 C19 0.2(5) . . . . ?
C27 N2 C2 C22 -178.3(3) . . . . ?
C27 N2 C2 C3 -1.4(4) . . . . ?
C27 N1 C4 N5 157.9(3) . . . . ?
C27 N1 C4 C5 -19.2(4) . . . . ?
C27 N1 C3 C2 -3.4(3) . . . . ?
C27 N1 C3 C11 166.5(3) . . . . ?
C27 C9 C013 C01I -73.4(4) . . . . ?
C32 N4 C30 N3 0.4(3) . . . . ?
C32 N4 C30 C26 179.7(3) . . . . ?
C32 C31 C44 C45 -8.1(4) . . . . ?
C32 C31 C44 C43 168.4(3) . . . . ?
C32 C33 C46 C45 -1.7(4) . . . . ?
C32 C33 C46 C37 -179.1(3) . . . . ?
C32 C33 C34 C35 179.5(3) . . . . ?
C45 C44 C43 C42 -5.1(5) . . . . ?
C45 C46 C37 C36 -177.2(3) . . . . ?
C45 C46 C37 C38 1.3(5) . . . . ?
C45 C40 C41 C42 -3.5(5) . . . . ?
C45 C40 C39 C38 1.0(5) . . . . ?
C30 N4 C32 C31 -1.5(4) . . . . ?
C30 N4 C32 C33 178.4(3) . . . . ?
C30 N3 C8 N5 163.0(3) . . . . ?
C30 N3 C8 C7 -13.9(4) . . . . ?
C30 N3 C31 C32 -1.7(3) . . . . ?
C30 N3 C31 C44 172.2(3) . . . . ?
C30 C26 C25 C7 -4.1(5) . . . . ?
C30 C26 C25 C01O 179.8(3) . . . . ?
C30 C26 C01J C01M -102.7(3) . . . . ?
C5 C10 C9 C27 -8.6(4) . . . . ?
C5 C10 C9 C013 171.0(3) . . . . ?
C5 C10 C014 C01H -82.4(4) . . . . ?
C3 N1 C4 N5 -7.3(5) . . . . ?
C3 N1 C4 C5 175.5(3) . . . . ?
C3 N1 C27 N2 2.8(3) . . . . ?
C3 N1 C27 C9 -174.4(3) . . . . ?
C3 C2 C22 C23 0.0(4) . . . . ?
C3 C2 C22 C21 -179.6(3) . . . . ?
C3 C11 C24 C23 6.8(4) . . . . ?
C3 C11 C24 C15 -176.2(3) . . . . ?
C3 C11 C12 C13 178.4(3) . . . . ?
C44 C31 C32 N4 -172.8(3) . . . . ?
C44 C31 C32 C33 7.3(5) . . . . ?
C44 C45 C46 C33 0.3(5) . . . . ?
C44 C45 C46 C37 177.7(3) . . . . ?
C44 C45 C40 C41 -0.9(5) . . . . ?
C44 C45 C40 C39 -179.0(3) . . . . ?
C44 C43 C42 C41 0.9(5) . . . . ?
C15 C14 C13 C12 3.9(5) . . . . ?
C33 C46 C37 C36 0.2(5) . . . . ?
C33 C46 C37 C38 178.8(3) . . . . ?
C33 C34 C35 C36 -1.2(5) . . . . ?
C46 C45 C44 C31 4.4(4) . . . . ?
C46 C45 C44 C43 -172.4(3) . . . . ?
C46 C45 C40 C41 176.7(3) . . . . ?
C46 C45 C40 C39 -1.4(4) . . . . ?
C46 C33 C34 C35 0.5(5) . . . . ?
C46 C37 C36 C35 -0.9(5) . . . . ?
C46 C37 C38 C39 -1.8(5) . . . . ?
C6 C7 C25 C26 -175.0(3) . . . . ?
C6 C7 C25 C01O 1.3(5) . . . . ?
C6 C5 C10 C9 -170.7(3) . . . . ?
C6 C5 C10 C014 4.1(5) . . . . ?
C40 C45 C44 C31 -178.2(3) . . . . ?
C40 C45 C44 C43 5.1(4) . . . . ?
C40 C45 C46 C33 -177.2(3) . . . . ?
C40 C45 C46 C37 0.2(4) . . . . ?
C40 C41 C42 C43 3.6(5) . . . . ?
C19 C18 C17 C16 175.0(3) . . . . ?
C10 C5 C6 C7 171.3(3) . . . . ?
C10 C9 C013 C01I 107.0(4) . . . . ?
C10 C014 C01H C01P 176.4(3) . . . . ?
C9 C10 C014 C01H 92.2(4) . . . . ?
C9 C013 C01I C01R -64.0(4) . . . . ?
C26 C25 C01O C01Q -108.8(4) . . . . ?
C26 C01J C01M C01N 67.8(4) . . . . ?
C41 C40 C39 C38 -177.1(3) . . . . ?
C20 C19 C18 C23 0.0(5) . . . . ?
C20 C19 C18 C17 -178.2(3) . . . . ?
C014 C10 C9 C27 176.9(3) . . . . ?
C014 C10 C9 C013 -3.5(5) . . . . ?
C37 C36 C35 C34 1.4(5) . . . . ?
C37 C38 C39 C40 0.7(5) . . . . ?
C18 C23 C24 C11 177.4(3) . . . . ?
C18 C23 C24 C15 0.4(5) . . . . ?
C18 C23 C22 C2 179.0(3) . . . . ?
C18 C23 C22 C21 -1.4(4) . . . . ?
C18 C19 C20 C21 -0.6(5) . . . . ?
C18 C17 C16 C15 -0.6(5) . . . . ?
C36 C37 C38 C39 176.7(3) . . . . ?
C14 C15 C16 C17 -173.1(3) . . . . ?
C14 C13 C12 C11 0.1(5) . . . . ?
C16 C15 C14 C13 175.4(3) . . . . ?
C34 C33 C46 C45 177.5(3) . . . . ?
C34 C33 C46 C37 0.0(4) . . . . ?
C25 C7 C6 C5 174.2(3) . . . . ?
C25 C26 C01J C01M 80.2(4) . . . . ?
C25 C01O C01Q C01S -167.1(3) . . . . ?
C12 C11 C24 C23 -169.5(3) . . . . ?
C12 C11 C24 C15 7.5(4) . . . . ?
C12 C11 C3 N1 -4.4(6) . . . . ?
C12 C11 C3 C2 164.0(3) . . . . ?
C01J C26 C25 C7 172.9(3) . . . . ?
C01J C26 C25 C01O -3.2(5) . . . . ?
C38 C37 C36 C35 -179.4(3) . . . . ?
C39 C40 C41 C42 174.6(3) . . . . ?
